data_7114792
loop_
_publ_author_name
'Ohkita, Masakazu'
'Suzuki, Takanori'
'Tsuji, Takashi'
'Nakatani, Keitaro'

_publ_section_title
;
 Crystal engineering using very short and linear C(sp)--H&#x22EF;N
 hydrogen bonds: formation of head-to-tail straight tapes and their
 assembly into nonlinear optical polar crystals
;
_journal_issue 16
_journal_name_full 'Chemical Communications'
_journal_page_first 1454
_journal_paper_doi 10.1039/b103689k
_journal_year 2001
_chemical_formula_moiety 'C15 H9 N '
_chemical_formula_sum 'C15 H9 N'
_chemical_formula_weight 203.24
_space_group_IT_number 43
_symmetry_cell_setting orthorhombic
_symmetry_Int_Tables_number 43
_symmetry_space_group_name_Hall 'F 2 -2d'
_symmetry_space_group_name_H-M 'F d d 2'
_audit_creation_date 'Thu Mar  1 09:44:55 2001'
_audit_creation_method 'by teXsan'
_cell_angle_alpha 90
_cell_angle_beta 90
_cell_angle_gamma 90
_cell_formula_units_Z 8
_cell_length_a 17.491(1)
_cell_length_b 7.748(1)
_cell_length_c 15.5880(9)
_cell_measurement_temperature 123.2
_cell_volume 2112.5(3)
_computing_cell_refinement S
_computing_data_collection S
_computing_data_reduction 'teXsan Ver. 1.10'
_computing_publication_material 'teXsan Ver. 1.10'
_computing_structure_refinement 'teXsan Ver. 1.10'
_computing_structure_solution SIR92
_diffrn_measured_fraction_theta_full 0.9502
_diffrn_measured_fraction_theta_max 0.9502
_diffrn_measurement_device_type 'Rigaku/MSC Mercury CCD'
_diffrn_measurement_method \w
_diffrn_radiation_type 'Mo K\a'
_diffrn_radiation_wavelength 0.7107
_diffrn_reflns_av_R_equivalents 0.015
_diffrn_reflns_limit_h_max 21
_diffrn_reflns_limit_h_min 0
_diffrn_reflns_limit_k_max 9
_diffrn_reflns_limit_k_min 0
_diffrn_reflns_limit_l_max 18
_diffrn_reflns_limit_l_min 0
_diffrn_reflns_number 2901
_diffrn_reflns_theta_full 26.00
_diffrn_reflns_theta_max 26.00
_exptl_absorpt_coefficient_mu 0.075
_exptl_absorpt_correction_type none
_exptl_crystal_colour colorless
_exptl_crystal_density_diffrn 1.278
_exptl_crystal_density_method 'not measured'
_exptl_crystal_description prism
_exptl_crystal_size_max 0.200
_exptl_crystal_size_mid 0.200
_exptl_crystal_size_min 0.150
_refine_diff_density_max 0.28
_refine_diff_density_min -0.23
_refine_ls_extinction_method none
_refine_ls_goodness_of_fit_ref 2.319
_refine_ls_hydrogen_treatment noref
_refine_ls_number_parameters 76
_refine_ls_number_reflns 457
_refine_ls_R_factor_gt 0.0544
_refine_ls_shift/su_max 0.0063
_refine_ls_structure_factor_coef F
_refine_ls_weighting_details 'w = 1/[\s^2^(Fo) + 0.00063|Fo|^2^]'
_refine_ls_weighting_scheme calc
_refine_ls_wR_factor_ref 0.0715
_reflns_number_gt 457
_reflns_number_total 516
_reflns_threshold_expression F^2^>3.0\s(F^2^)
_cod_data_source_file b103689k.txt
_cod_data_source_block 4-(4-ethynylphenyl)pyridin
_cod_original_cell_volume 2112.5(4)
_cod_original_sg_symbol_H-M 'F d d 2      '
_cod_original_formula_sum 'C15 H9 N '
_cod_database_code 7114792

loop_
_symmetry_equiv_pos_as_xyz
x,y,z
-x,-y,z
1/4-x,1/4+y,1/4+z
1/4+x,1/4-y,1/4+z
x,1/2+y,1/2+z
-x,1/2-y,1/2+z
1/4-x,3/4+y,3/4+z
1/4+x,3/4-y,3/4+z
1/2+x,y,1/2+z
1/2-x,-y,1/2+z
3/4-x,1/4+y,3/4+z
3/4+x,1/4-y,3/4+z
1/2+x,1/2+y,z
1/2-x,1/2-y,z
3/4-x,3/4+y,1/4+z
3/4+x,3/4-y,1/4+z

loop_
_atom_site_label
_atom_site_type_symbol
_atom_site_fract_x
_atom_site_fract_y
_atom_site_fract_z
_atom_site_U_iso_or_equiv
_atom_site_adp_type
_atom_site_occupancy
_atom_site_calc_flag
_atom_site_refinement_flags
N1 N 0.0000 0.5000 0.0000 0.0327(9) Uani 1.00 d S
C1 C 0.0639(2) 0.5363(4) 0.0446(2) 0.0332(7) Uani 1.00 d .
C2 C 0.0665(1) 0.5360(4) 0.1340(2) 0.0274(7) Uani 1.00 d .
C3 C 0.0000 0.5000 0.1795(3) 0.0266(10) Uani 1.00 d S
C4 C 0.0000 0.5000 0.2726(3) 0.028(1) Uani 1.00 d S
C5 C 0.0000 0.5000 0.3494(3) 0.026(1) Uani 1.00 d S
C6 C 0.0000 0.5000 0.4413(2) 0.0222(9) Uani 1.00 d S
C7 C 0.0686(1) 0.4857(4) 0.4874(2) 0.0269(7) Uani 1.00 d .
C8 C 0.0680(1) 0.4857(4) 0.5758(2) 0.0232(6) Uani 1.00 d .
C9 C 0.0000 0.5000 0.6217(2) 0.0233(9) Uani 1.00 d S
C10 C 0.0000 0.5000 0.7114(3) 0.0263(9) Uani 1.00 d S
C11 C 0.0000 0.5000 0.7900(3) 0.039(1) Uani 1.00 d S
H1 H 0.1095 0.5625 0.0136 0.0390 Uiso 1.00 calc .
H2 H 0.1131 0.5607 0.1637 0.0324 Uiso 1.00 calc .
H3 H 0.1160 0.4781 0.4576 0.0309 Uiso 1.00 calc .
H4 H 0.1148 0.4734 0.6068 0.0281 Uiso 1.00 calc .
H5 H 0.0000 0.5000 0.8512 0.0452 Uiso 1.00 calc S

loop_
_atom_site_aniso_label
_atom_site_aniso_U_11
_atom_site_aniso_U_22
_atom_site_aniso_U_33
_atom_site_aniso_U_12
_atom_site_aniso_U_13
_atom_site_aniso_U_23
N1 0.046(2) 0.037(2) 0.015(1) -0.006(2) 0.0000 0.0000
C1 0.037(1) 0.034(1) 0.029(1) -0.006(1) 0.006(1) -0.001(1)
C2 0.033(1) 0.028(1) 0.021(1) -0.002(1) 0.001(1) -0.006(1)
C3 0.033(2) 0.017(2) 0.029(2) 0.003(2) 0.0000 0.0000
C4 0.037(2) 0.027(2) 0.021(2) 0.002(2) 0.0000 0.0000
C5 0.029(2) 0.032(2) 0.017(2) -0.001(1) 0.0000 0.0000
C6 0.031(2) 0.027(2) 0.008(1) 0.000(1) 0.0000 0.0000
C7 0.027(1) 0.031(1) 0.023(2) 0.001(1) 0.004(1) -0.002(1)
C8 0.028(1) 0.031(1) 0.011(1) 0.001(1) -0.0021(10) 0.000(1)
C9 0.030(2) 0.018(2) 0.022(2) 0.000(1) 0.0000 0.0000
C10 0.027(2) 0.036(2) 0.016(2) -0.001(1) 0.0000 0.0000
C11 0.027(2) 0.051(2) 0.038(3) -0.001(2) 0.0000 0.0000

loop_
_atom_type_symbol
_atom_type_description
_atom_type_scat_dispersion_real
_atom_type_scat_dispersion_imag
_atom_type_scat_source
C C 0.003 0.002
;International Tables for Crystallography
(1992, Vol. C, Tables 4.2.6.8 and 6.1.1.1)
;
H H 0.000 0.000
;International Tables for Crystallography
(1992, Vol. C, Table 6.1.1.2)
;
N N 0.006 0.003
;International Tables for Crystallography
(1992, Vol. C, Tables 4.2.6.8 and 6.1.1.1)
;

loop_
_geom_angle_atom_site_label_1
_geom_angle_atom_site_label_2
_geom_angle_atom_site_label_3
_geom_angle
_geom_angle_site_symmetry_2
_geom_angle_site_symmetry_3
_geom_angle_publ_flag
C1 N1 C1 117.8(3) 1_555 2_565 yes
N1 C1 C2 122.9(3) 1_555 1_555 yes
C1 C2 C3 118.9(3) 1_555 1_555 yes
C2 C3 C2 118.6(3) 1_555 2_565 yes
C2 C3 C4 120.7(2) 1_555 1_555 yes
C2 C3 C4 120.7(2) 2_565 1_555 yes
C3 C4 C5 180.0000(1) 1_555 1_555 yes
C4 C5 C6 180.0000(1) 1_555 1_555 yes
C5 C6 C7 120.8(2) 1_555 1_555 yes
C5 C6 C7 120.8(2) 1_555 2_565 yes
C7 C6 C7 118.4(3) 1_555 2_565 yes
C6 C7 C8 120.3(2) 1_555 1_555 yes
C7 C8 C9 121.4(2) 1_555 1_555 yes
C8 C9 C8 118.1(3) 1_555 2_565 yes
C8 C9 C10 120.9(2) 1_555 1_555 yes
C8 C9 C10 120.9(2) 2_565 1_555 yes
C9 C10 C11 180.0000(1) 1_555 1_555 yes

loop_
_geom_bond_atom_site_label_1
_geom_bond_atom_site_label_2
_geom_bond_distance
_geom_bond_site_symmetry_2
_geom_bond_publ_flag
N1 C1 1.346(3) . yes
N1 C1 1.346(3) 2_565 yes
C1 C2 1.394(4) . yes
C2 C3 1.390(3) . yes
C3 C4 1.450(5) . yes
C4 C5 1.197(5) . yes
C5 C6 1.433(5) . yes
C6 C7 1.403(3) . yes
C6 C7 1.403(3) 2_565 yes
C7 C8 1.378(4) . yes
C8 C9 1.392(3) . yes
C9 C10 1.398(5) . yes
C10 C11 1.226(7) . yes

loop_
_geom_contact_atom_site_label_1
_geom_contact_atom_site_label_2
_geom_contact_distance
_geom_contact_site_symmetry_2
N1 C11 3.273(5) 1_554
C1 C8 3.516(4) 5_554
C1 C7 3.595(4) 5_554
C2 C7 3.472(4) 7_544

loop_
_geom_torsion_atom_site_label_1
_geom_torsion_atom_site_label_2
_geom_torsion_atom_site_label_3
_geom_torsion_atom_site_label_4
_geom_torsion
_geom_torsion_site_symmetry_1
_geom_torsion_site_symmetry_2
_geom_torsion_site_symmetry_3
_geom_torsion_site_symmetry_4
_geom_torsion_publ_flag
N1 C1 C2 C3 -1.2(4) 1_555 1_555 1_555 1_555 yes
N1 C1 C2 H2 179.0(2) 1_555 1_555 1_555 1_555 no
N1 C1 C2 C3 -1.2(4) 1_555 2_565 2_565 1_555 yes
N1 C1 C2 H2 179.0(2) 1_555 2_565 2_565 2_565 no
C1 N1 C1 C2 0.6(2) 1_555 1_555 2_565 2_565 yes
C1 N1 C1 H1 -179.9(4) 1_555 1_555 2_565 2_565 no
C1 C2 C3 C2 0.6(2) 1_555 1_555 1_555 2_565 yes
C1 C2 C3 C4 -179.4(2) 1_555 1_555 1_555 1_555 yes
C2 C3 C2 H2 -179.7(3) 1_555 1_555 2_565 2_565 no
C3 C2 C1 H1 179.3(2) 1_555 1_555 1_555 1_555 no
C3 C2 C1 H1 179.3(2) 1_555 2_565 2_565 2_565 no
C4 C3 C2 H2 0.3(3) 1_555 1_555 1_555 1_555 no
C4 C3 C2 H2 0.3(3) 1_555 1_555 2_565 2_565 no
C5 C6 C7 C8 -180.0(2) 1_555 1_555 1_555 1_555 yes
C5 C6 C7 H3 1.3(3) 1_555 1_555 1_555 1_555 no
C5 C6 C7 C8 -180.0(2) 1_555 1_555 2_565 2_565 yes
C5 C6 C7 H3 1.3(3) 1_555 1_555 2_565 2_565 no
C6 C7 C8 C9 -0.1(4) 1_555 1_555 1_555 1_555 yes
C6 C7 C8 H4 178.7(2) 1_555 1_555 1_555 1_555 no
C6 C7 C8 C9 -0.1(4) 1_555 2_565 2_565 1_555 yes
C6 C7 C8 H4 178.7(2) 1_555 2_565 2_565 2_565 no
C7 C6 C7 C8 0.0(2) 1_555 1_555 2_565 2_565 yes
C7 C6 C7 H3 -178.7(3) 1_555 1_555 2_565 2_565 no
C7 C8 C9 C8 0.0(2) 1_555 1_555 1_555 2_565 yes
C7 C8 C9 C10 -180.0(2) 1_555 1_555 1_555 1_555 yes
C8 C9 C8 H4 -178.7(3) 1_555 1_555 2_565 2_565 no
C9 C8 C7 H3 178.7(2) 1_555 1_555 1_555 1_555 no
C9 C8 C7 H3 178.7(2) 1_555 2_565 2_565 2_565 no
C10 C9 C8 H4 1.3(3) 1_555 1_555 1_555 1_555 no
C10 C9 C8 H4 1.3(3) 1_555 1_555 2_565 2_565 no
H1 C1 C2 H2 -0.5(5) 1_555 1_555 1_555 1_555 no
H3 C7 C8 H4 -2.6(5) 1_555 1_555 1_555 1_555 no
